data_7047179
loop_
_publ_author_name
'Reinig, Regina R.'
'Fought, Ellie L.'
'Ellern, Arkady'
'Windus, Theresa L.'
'Sadow, Aaron D.'

_publ_section_title
;
 Cobalt(ii) acyl intermediates in carbon-carbon bond formation and
 oxygenation.
;
_journal_issue 35
_journal_name_full 'Dalton transactions (Cambridge, England : 2003)'
_journal_page_first 12147
_journal_page_last 12161
_journal_paper_doi 10.1039/c8dt02661k
_journal_volume 47
_journal_year 2018
_chemical_formula_sum 'C24 H34 B Co N3 O5'
_chemical_formula_weight 514.28
_space_group_crystal_system monoclinic
_space_group_IT_number 14
_space_group_name_Hall '-P 2ybc'
_space_group_name_H-M_alt 'P 1 21/c 1'
_symmetry_space_group_name_Hall '-P 2ybc'
_symmetry_space_group_name_H-M 'P 1 21/c 1'
_atom_sites_solution_hydrogens geom
_atom_sites_solution_primary direct
_atom_sites_solution_secondary difmap
_audit_update_record
;
2018-05-28 deposited with the CCDC.
2018-07-26 downloaded from the CCDC.
;
_cell_angle_alpha 90.00(3)
_cell_angle_beta 99.79(3)
_cell_angle_gamma 90.00(3)
_cell_formula_units_Z 8
_cell_length_a 14.271(3)
_cell_length_b 23.235(5)
_cell_length_c 15.881(3)
_cell_measurement_reflns_used 9976
_cell_measurement_temperature 273.(2)
_cell_measurement_theta_max 58.0218
_cell_measurement_theta_min 2.8103
_cell_volume 5189.2(19)
_computing_cell_refinement 'SAINT V8.37A (Bruker AXS Inc., 2015)'
_computing_data_collection 'APEX3 Suite (Bruker AXS, 2016)'
_computing_data_reduction 'SAINT V8.37A (Bruker AXS Inc., 2015)'
_computing_molecular_graphics 'XSHELL (Bruker AXS, 2007)'
_computing_publication_material 'APEX3 Suite (Bruker AXS, 2016)'
_computing_structure_refinement 'SHELXL-2014/7 (Sheldrick, 2014)'
_computing_structure_solution 'XT, VERSION 2014/5'
_diffrn_ambient_temperature 273.(2)
_diffrn_detector_area_resol_mean 8.3333
_diffrn_measured_fraction_theta_full 0.736
_diffrn_measured_fraction_theta_max 0.736
_diffrn_measurement_device_type 'Bruker APEX-II CCD'
_diffrn_measurement_method ' calculated 99% coverage BRUKER QUINN strategy'
_diffrn_radiation_monochromator graphite
_diffrn_radiation_type 'CuK\a '
_diffrn_radiation_wavelength 1.54178
_diffrn_reflns_av_R_equivalents 0.1800
_diffrn_reflns_av_unetI/netI 0.0745
_diffrn_reflns_limit_h_max 16
_diffrn_reflns_limit_h_min -15
_diffrn_reflns_limit_k_max 24
_diffrn_reflns_limit_k_min -24
_diffrn_reflns_limit_l_max 15
_diffrn_reflns_limit_l_min -14
_diffrn_reflns_number 75757
_diffrn_reflns_theta_full 64.22
_diffrn_reflns_theta_max 64.22
_diffrn_reflns_theta_min 3.14
_diffrn_source 'X-ray tuve'
_diffrn_source_type 'Sealed tube'
_exptl_absorpt_coefficient_mu 5.497
_exptl_absorpt_correction_T_max 0.70
_exptl_absorpt_correction_T_min 0.53
_exptl_absorpt_correction_type multi-scan
_exptl_absorpt_process_details 'SADABS (Bruker, 2013)'
_exptl_crystal_colour purple
_exptl_crystal_density_diffrn 1.316
_exptl_crystal_density_method 'not measured'
_exptl_crystal_description needle
_exptl_crystal_F_000 2168
_exptl_crystal_size_max 0.250
_exptl_crystal_size_mid 0.100
_exptl_crystal_size_min 0.070
_refine_diff_density_max 1.191
_refine_diff_density_min -1.187
_refine_ls_extinction_method none
_refine_ls_goodness_of_fit_ref 1.083
_refine_ls_hydrogen_treatment constr
_refine_ls_matrix_type full
_refine_ls_number_parameters 615
_refine_ls_number_reflns 6371
_refine_ls_number_restraints 0
_refine_ls_restrained_S_all 1.083
_refine_ls_R_factor_all 0.0813
_refine_ls_R_factor_gt 0.0663
_refine_ls_shift/su_max 0.001
_refine_ls_shift/su_mean 0.000
_refine_ls_structure_factor_coef Fsqd
_refine_ls_weighting_details 'w=1/[\s^2^(Fo^2^)+(0.1317P)^2^] where P=(Fo^2^+2Fc^2^)/3'
_refine_ls_weighting_scheme calc
_refine_ls_wR_factor_gt 0.1818
_refine_ls_wR_factor_ref 0.1922
_reflns_number_gt 4979
_reflns_number_total 6371
_reflns_threshold_expression 'I > 2\s(I)'
_cod_data_source_file c8dt02661k2.cif
_cod_data_source_block Sad510
_cod_depositor_comments
;
The following automatic conversions were performed:

'_exptl_absorpt_correction_type' value 'Multi-Scan' changed to
'multi-scan' according to
/home/data/users/saulius/crontab/automatic-downloads/rss-feeds/RSC/lib/dictionaries/cif_core.dic
dictionary named 'cif_core.dic' version 2.4.2 from 2011-04-26.

Automatic conversion script
Id: cif_fix_values 4973 2017-02-22 13:04:09Z antanas 

 Adding full bibliography for 7047177--7047187.cif.
;
_cod_database_code 7047179

loop_
_space_group_symop_operation_xyz
'x, y, z'
'-x, y+1/2, -z+1/2'
'-x, -y, -z'
'x, -y-1/2, z-1/2'

loop_
_atom_site_type_symbol
_atom_site_label
_atom_site_fract_x
_atom_site_fract_y
_atom_site_fract_z
_atom_site_U_iso_or_equiv
_atom_site_adp_type
_atom_site_calc_flag
_atom_site_refinement_flags_adp
_atom_site_refinement_flags_posn
_atom_site_occupancy
Co Co1 0.22550(5) 0.38113(3) 0.66094(5) 0.0305(3) Uani d . . 1
Co Co2 0.70639(5) 0.14091(3) 0.41325(6) 0.0338(3) Uani d . . 1
B B1 0.0929(4) 0.3818(3) 0.4734(4) 0.0308(15) Uani d . . 1
B B2 0.5799(4) 0.2451(3) 0.3933(4) 0.0270(13) Uani d . . 1
C C1 0.1864(4) 0.2246(2) 0.6556(4) 0.0470(16) Uani d . . 1
H H1A 0.2043 0.1848 0.6623 0.071 Uiso calc U R 1
H H1B 0.1183 0.2277 0.646 0.071 Uiso calc U R 1
H H1C 0.2125 0.2454 0.7064 0.071 Uiso calc U R 1
C C2 0.2259(3) 0.2508(2) 0.5767(3) 0.0346(13) Uani d . . 1
C C3 0.3213(3) 0.2432(3) 0.5963(4) 0.0484(16) Uani d . . 1
H H3A 0.3515 0.2618 0.554 0.073 Uiso calc U R 1
H H3B 0.3357 0.2028 0.5974 0.073 Uiso calc U R 1
H H3C 0.3444 0.2597 0.6514 0.073 Uiso calc U R 1
C C4 0.1838(4) 0.2285(2) 0.4791(4) 0.0472(16) Uani d . . 1
H H4A 0.2348 0.2227 0.4466 0.057 Uiso calc U R 1
H H4B 0.149 0.1927 0.4803 0.057 Uiso calc U R 1
C C5 0.1438(3) 0.3212(2) 0.4967(3) 0.0308(13) Uani d . . 1
C C6 0.2712(4) 0.5338(3) 0.6054(5) 0.0597(18) Uani d . . 1
H H6A 0.294 0.5174 0.6605 0.09 Uiso calc U R 1
H H6B 0.2057 0.5447 0.6019 0.09 Uiso calc U R 1
H H6C 0.3083 0.5672 0.5973 0.09 Uiso calc U R 1
C C7 0.2801(3) 0.4876(2) 0.5330(4) 0.0341(13) Uani d . . 1
C C8 0.3728(3) 0.4702(3) 0.5420(4) 0.0487(16) Uani d . . 1
H H8A 0.3944 0.4581 0.5998 0.073 Uiso calc U R 1
H H8B 0.4114 0.5017 0.5285 0.073 Uiso calc U R 1
H H8C 0.3778 0.4387 0.5039 0.073 Uiso calc U R 1
C C9 0.2403(4) 0.5046(3) 0.4315(4) 0.0500(17) Uani d . . 1
H H9A 0.2192 0.5444 0.4265 0.06 Uiso calc U R 1
H H9B 0.2894 0.4991 0.397 0.06 Uiso calc U R 1
C C10 0.1670(3) 0.4306(2) 0.4792(3) 0.0301(13) Uani d . . 1
C C11 0.0665(5) 0.4270(3) 0.8116(4) 0.0610(18) Uani d . . 1
H H11A 0.0606 0.4669 0.796 0.091 Uiso calc U R 1
H H11B 0.1308 0.4192 0.8383 0.091 Uiso calc U R 1
H H11C 0.0242 0.4183 0.8509 0.091 Uiso calc U R 1
C C12 0.0395(3) 0.3875(2) 0.7268(4) 0.0405(14) Uani d . . 1
C C13 0.0407(4) 0.3250(3) 0.7582(4) 0.0503(16) Uani d . . 1
H H13A 0.0035 0.322 0.803 0.075 Uiso calc U R 1
H H13B 0.105 0.3136 0.7795 0.075 Uiso calc U R 1
H H13C 0.0143 0.3004 0.7116 0.075 Uiso calc U R 1
C C14 -0.0453(4) 0.4045(3) 0.6659(4) 0.0526(17) Uani d . . 1
H H14A -0.057 0.4452 0.6725 0.063 Uiso calc U R 1
H H14B -0.0999 0.3835 0.6788 0.063 Uiso calc U R 1
C C15 0.0525(3) 0.3912(2) 0.5710(4) 0.0352(14) Uani d . . 1
C C16 0.0283(3) 0.3848(2) 0.3735(4) 0.0351(14) Uani d . . 1
C C17 -0.0425(4) 0.4210(3) 0.3584(4) 0.0488(16) Uani d . . 1
H H17 -0.0596 0.4434 0.4019 0.059 Uiso calc U R 1
C C18 -0.0942(4) 0.4252(3) 0.2701(4) 0.063(2) Uani d . . 1
H H18 -0.1455 0.4504 0.2619 0.076 Uiso calc U R 1
C C19 -0.0767(4) 0.3956(3) 0.1944(4) 0.0591(19) Uani d . . 1
H H19 -0.114 0.4016 0.1412 0.071 Uiso calc U R 1
C C20 -0.0062(4) 0.3604(3) 0.2053(4) 0.0551(17) Uani d . . 1
H H20 0.0118 0.3397 0.1605 0.066 Uiso calc U R 1
C C21 0.0436(4) 0.3554(3) 0.2932(4) 0.0476(16) Uani d . . 1
H H21 0.0937 0.3293 0.3006 0.057 Uiso calc U R 1
C C22 0.3169(4) 0.3821(2) 0.8169(4) 0.0358(14) Uani d . . 1
C C23 0.3716(4) 0.3914(3) 0.9136(4) 0.0548(17) Uani d . . 1
H H23A 0.394 0.3539 0.9352 0.066 Uiso calc U R 1
H H23B 0.4276 0.4144 0.9105 0.066 Uiso calc U R 1
C C24 0.3203(5) 0.4193(3) 0.9821(4) 0.0636(19) Uani d . . 1
H H24A 0.3003 0.4576 0.9643 0.095 Uiso calc U R 1
H H24B 0.3631 0.4211 1.0356 0.095 Uiso calc U R 1
H H24C 0.2657 0.3967 0.9885 0.095 Uiso calc U R 1
C C25 0.5826(4) 0.0644(2) 0.2110(4) 0.0475(16) Uani d . . 1
H H25A 0.5313 0.0563 0.2412 0.071 Uiso calc U R 1
H H25B 0.6407 0.0492 0.2423 0.071 Uiso calc U R 1
H H25C 0.5697 0.0469 0.1555 0.071 Uiso calc U R 1
C C26 0.5920(3) 0.1289(2) 0.2015(3) 0.0332(13) Uani d . . 1
C C27 0.6621(4) 0.1437(3) 0.1441(4) 0.0520(16) Uani d . . 1
H H27A 0.6401 0.1286 0.0879 0.078 Uiso calc U R 1
H H27B 0.7228 0.1271 0.1667 0.078 Uiso calc U R 1
H H27C 0.6683 0.1847 0.141 0.078 Uiso calc U R 1
C C28 0.5074(4) 0.1595(2) 0.1643(4) 0.0380(14) Uani d . . 1
H H28A 0.4511 0.1359 0.1628 0.046 Uiso calc U R 1
H H28B 0.511 0.1727 0.107 0.046 Uiso calc U R 1
C C29 0.5686(3) 0.2003(2) 0.3025(3) 0.0278(12) Uani d . . 1
C C30 0.6868(4) 0.1501(4) 0.6681(4) 0.070(2) Uani d . . 1
H H30A 0.6951 0.1911 0.6701 0.105 Uiso calc U R 1
H H30B 0.7444 0.1321 0.6581 0.105 Uiso calc U R 1
H H30C 0.6717 0.1369 0.7215 0.105 Uiso calc U R 1
C C31 0.6068(3) 0.1348(2) 0.5968(4) 0.0358(14) Uani d . . 1
C C32 0.5902(4) 0.0708(3) 0.5934(5) 0.0595(18) Uani d . . 1
H H32A 0.5779 0.0577 0.6478 0.089 Uiso calc U R 1
H H32B 0.6455 0.0517 0.5801 0.089 Uiso calc U R 1
H H32C 0.5364 0.0622 0.5501 0.089 Uiso calc U R 1
C C33 0.5292(4) 0.1693(2) 0.6155(4) 0.0383(14) Uani d . . 1
H H33A 0.5434 0.1856 0.6724 0.046 Uiso calc U R 1
H H33B 0.471 0.1471 0.6102 0.046 Uiso calc U R 1
C C34 0.5748(3) 0.2032(2) 0.4834(3) 0.0268(12) Uani d . . 1
C C35 0.8556(4) 0.2489(3) 0.3311(5) 0.073(2) Uani d . . 1
H H35A 0.8618 0.2088 0.3187 0.11 Uiso calc U R 1
H H35B 0.9153 0.268 0.3308 0.11 Uiso calc U R 1
H H35C 0.8077 0.2659 0.2886 0.11 Uiso calc U R 1
C C36 0.8248(4) 0.2561(2) 0.4262(4) 0.0467(16) Uani d . . 1
C C37 0.8914(4) 0.2302(3) 0.5043(5) 0.082(3) Uani d . . 1
H H37A 0.8605 0.2317 0.5535 0.123 Uiso calc U R 1
H H37B 0.9493 0.252 0.5153 0.123 Uiso calc U R 1
H H37C 0.9056 0.191 0.4926 0.123 Uiso calc U R 1
C C38 0.8002(4) 0.3175(3) 0.4421(5) 0.0614(19) Uani d . . 1
H H38A 0.8171 0.3273 0.5022 0.074 Uiso calc U R 1
H H38B 0.8318 0.3439 0.4087 0.074 Uiso calc U R 1
C C39 0.6804(3) 0.2627(2) 0.4105(3) 0.0296(12) Uani d . . 1
C C40 0.51501(18) 0.29713(12) 0.3763(2) 0.0310(13) Uani d . G 1
C C41 0.53652(18) 0.35371(13) 0.3584(3) 0.0452(15) Uani d . G 1
H H41 0.5996 0.365 0.362 0.054 Uiso calc U R 1
C C42 0.4638(3) 0.39335(11) 0.3352(3) 0.0545(17) Uani d . G 1
H H42 0.4782 0.4312 0.3233 0.065 Uiso calc U R 1
C C43 0.3695(2) 0.37643(13) 0.3299(3) 0.0567(18) Uani d . G 1
H H43 0.3209 0.403 0.3143 0.068 Uiso calc U R 1
C C44 0.34802(16) 0.31986(15) 0.3477(3) 0.0513(16) Uani d . G 1
H H44 0.285 0.3085 0.3441 0.062 Uiso calc U R 1
C C45 0.4208(2) 0.28021(11) 0.3709(2) 0.0368(13) Uani d . G 1
H H45 0.4064 0.2424 0.3829 0.044 Uiso calc U R 1
C C46 0.8088(4) 0.0619(3) 0.4143(6) 0.062(2) Uani d . . 1
C C47 0.8678(5) 0.0092(3) 0.4258(7) 0.097(3) Uani d . . 1
H H47A 0.9346 0.0196 0.4341 0.116 Uiso calc U R 1
H H47B 0.8563 -0.0114 0.4763 0.116 Uiso calc U R 1
C C48 0.8445(9) -0.0284(5) 0.3499(8) 0.144(5) Uani d . . 1
H H48A 0.7768 -0.033 0.3358 0.217 Uiso calc U R 1
H H48B 0.8737 -0.0654 0.3622 0.217 Uiso calc U R 1
H H48C 0.868 -0.0113 0.3026 0.217 Uiso calc U R 1
N N1 0.2031(3) 0.31291(17) 0.5694(3) 0.0299(10) Uani d . . 1
N N2 0.2268(3) 0.43720(17) 0.5495(3) 0.0335(11) Uani d . . 1
N N3 0.0972(3) 0.39288(17) 0.6544(3) 0.0307(10) Uani d . . 1
N N4 0.6148(3) 0.15555(17) 0.2969(3) 0.0307(10) Uani d . . 1
N N5 0.6188(3) 0.15736(18) 0.5026(3) 0.0337(11) Uani d . . 1
N N6 0.7416(3) 0.22564(18) 0.4195(3) 0.0358(11) Uani d . . 1
O O1 0.1222(2) 0.27364(15) 0.4431(2) 0.0407(10) Uani d . . 1
O O2 0.1664(2) 0.46816(15) 0.4070(2) 0.0380(9) Uani d . . 1
O O3 -0.0338(2) 0.39189(17) 0.5691(3) 0.0462(10) Uani d . . 1
O O4 0.3262(3) 0.41437(19) 0.7500(3) 0.0595(12) Uani d . . 1
O O5 0.2628(3) 0.3436(2) 0.8042(3) 0.0568(12) Uani d . . 1
O O6 0.5082(2) 0.21000(14) 0.2263(2) 0.0325(9) Uani d . . 1
O O7 0.5221(2) 0.21637(14) 0.5464(2) 0.0330(9) Uani d . . 1
O O8 0.7072(2) 0.31847(15) 0.4171(2) 0.0403(10) Uani d . . 1
O O9 0.8069(3) 0.0966(2) 0.3462(4) 0.0758(15) Uani d . . 1
O O10 0.7622(3) 0.0701(2) 0.4744(4) 0.0858(17) Uani d . . 1

loop_
_atom_site_aniso_label
_atom_site_aniso_U_11
_atom_site_aniso_U_22
_atom_site_aniso_U_33
_atom_site_aniso_U_12
_atom_site_aniso_U_13
_atom_site_aniso_U_23
Co1 0.0139(4) 0.0289(5) 0.0469(6) -0.0036(3) 0.0004(3) 0.0024(4)
Co2 0.0158(4) 0.0248(5) 0.0606(7) 0.0042(3) 0.0058(4) 0.0013(4)
B1 0.011(3) 0.032(4) 0.048(4) -0.004(2) 0.000(2) 0.004(3)
B2 0.020(3) 0.030(3) 0.032(4) -0.001(2) 0.007(2) -0.003(3)
C1 0.031(3) 0.034(3) 0.077(5) -0.001(3) 0.010(3) 0.008(3)
C2 0.023(3) 0.030(3) 0.050(4) 0.002(2) 0.006(2) -0.002(3)
C3 0.018(3) 0.054(4) 0.073(4) 0.008(3) 0.008(3) -0.005(3)
C4 0.027(3) 0.034(3) 0.077(4) 0.008(3) -0.002(3) -0.006(3)
C5 0.012(2) 0.028(3) 0.053(4) -0.008(2) 0.008(2) -0.005(3)
C6 0.048(4) 0.030(4) 0.105(5) 0.000(3) 0.023(3) -0.012(3)
C7 0.015(2) 0.025(3) 0.064(4) -0.003(2) 0.010(2) 0.001(3)
C8 0.020(3) 0.059(4) 0.070(4) 0.008(3) 0.013(3) 0.015(3)
C9 0.020(3) 0.045(4) 0.082(5) -0.013(3) 0.002(3) 0.021(3)
C10 0.017(2) 0.024(3) 0.049(4) 0.004(2) 0.005(2) 0.006(3)
C11 0.053(4) 0.064(5) 0.068(5) 0.010(3) 0.016(3) -0.019(4)
C12 0.020(3) 0.050(4) 0.053(4) 0.007(2) 0.008(2) 0.004(3)
C13 0.020(3) 0.061(4) 0.072(4) -0.005(3) 0.014(3) 0.012(3)
C14 0.026(3) 0.073(5) 0.060(4) 0.014(3) 0.011(3) 0.008(3)
C15 0.016(3) 0.028(3) 0.062(4) -0.005(2) 0.007(3) 0.005(3)
C16 0.016(3) 0.036(3) 0.053(4) -0.007(2) 0.006(2) 0.005(3)
C17 0.019(3) 0.064(4) 0.062(4) 0.006(3) 0.004(3) 0.017(3)
C18 0.019(3) 0.096(6) 0.072(5) 0.010(3) 0.004(3) 0.031(4)
C19 0.025(3) 0.093(6) 0.055(5) -0.013(3) -0.004(3) 0.017(4)
C20 0.036(4) 0.067(5) 0.058(5) -0.003(3) -0.005(3) -0.001(3)
C21 0.031(3) 0.047(4) 0.061(4) 0.000(3) -0.004(3) 0.006(3)
C22 0.018(3) 0.043(4) 0.045(4) 0.002(3) 0.000(2) 0.008(3)
C23 0.034(3) 0.067(5) 0.060(4) 0.008(3) -0.001(3) -0.004(3)
C24 0.053(4) 0.060(5) 0.075(5) 0.005(3) 0.000(3) -0.013(4)
C25 0.034(3) 0.031(3) 0.076(4) 0.001(3) 0.006(3) -0.013(3)
C26 0.020(3) 0.031(3) 0.049(4) 0.003(2) 0.008(2) -0.008(3)
C27 0.037(3) 0.049(4) 0.074(5) -0.003(3) 0.024(3) -0.010(3)
C28 0.027(3) 0.039(3) 0.047(4) 0.002(2) 0.002(2) -0.012(3)
C29 0.014(2) 0.025(3) 0.045(4) -0.003(2) 0.005(2) 0.005(2)
C30 0.032(3) 0.105(6) 0.068(5) 0.000(4) -0.009(3) 0.014(4)
C31 0.018(3) 0.041(3) 0.049(4) 0.001(2) 0.006(2) 0.012(3)
C32 0.045(4) 0.041(4) 0.098(5) 0.010(3) 0.030(3) 0.017(4)
C33 0.030(3) 0.036(3) 0.050(4) 0.003(2) 0.009(2) 0.008(3)
C34 0.014(2) 0.025(3) 0.041(3) -0.005(2) 0.003(2) -0.007(2)
C35 0.031(4) 0.059(5) 0.136(7) 0.001(3) 0.032(4) 0.013(4)
C36 0.021(3) 0.032(3) 0.085(5) -0.004(2) 0.005(3) 0.010(3)
C37 0.024(3) 0.062(5) 0.147(7) -0.007(3) -0.024(4) 0.024(5)
C38 0.013(3) 0.044(4) 0.127(6) -0.007(3) 0.010(3) -0.008(4)
C39 0.022(3) 0.020(3) 0.047(4) 0.002(2) 0.006(2) 0.001(2)
C40 0.022(3) 0.034(3) 0.035(3) 0.004(2) 0.001(2) -0.006(2)
C41 0.049(4) 0.024(3) 0.061(4) 0.012(3) 0.006(3) -0.001(3)
C42 0.056(4) 0.020(3) 0.087(5) 0.007(3) 0.011(3) -0.004(3)
C43 0.039(4) 0.059(5) 0.068(5) 0.017(3) -0.003(3) -0.019(3)
C44 0.048(4) 0.037(4) 0.067(4) 0.012(3) 0.003(3) -0.007(3)
C45 0.023(3) 0.030(3) 0.058(4) 0.004(2) 0.008(2) -0.001(3)
C46 0.025(3) 0.028(4) 0.135(7) 0.007(3) 0.016(4) 0.009(4)
C47 0.050(5) 0.061(5) 0.190(10) 0.014(4) 0.048(5) 0.000(6)
C48 0.154(11) 0.127(10) 0.159(11) 0.053(8) 0.047(8) -0.022(8)
N1 0.014(2) 0.031(3) 0.044(3) -0.0030(17) 0.0019(19) 0.002(2)
N2 0.015(2) 0.031(3) 0.052(3) -0.0075(18) -0.001(2) 0.007(2)
N3 0.019(2) 0.028(2) 0.046(3) 0.0003(17) 0.009(2) 0.003(2)
N4 0.017(2) 0.024(2) 0.052(3) 0.0026(18) 0.0063(18) -0.005(2)
N5 0.019(2) 0.027(3) 0.053(3) 0.0044(19) 0.0019(19) 0.003(2)
N6 0.011(2) 0.032(3) 0.064(3) -0.004(2) 0.0052(19) -0.001(2)
O1 0.0218(19) 0.034(2) 0.064(3) -0.0001(16) -0.0016(16) -0.0068(19)
O2 0.0153(17) 0.038(2) 0.059(3) -0.0074(16) 0.0019(15) 0.0129(19)
O3 0.0094(18) 0.064(3) 0.064(3) 0.0049(17) 0.0027(16) 0.005(2)
O4 0.037(2) 0.071(3) 0.065(3) -0.022(2) -0.0093(19) 0.011(3)
O5 0.031(2) 0.071(3) 0.064(3) -0.014(2) -0.0045(19) 0.016(2)
O6 0.0206(17) 0.027(2) 0.048(2) 0.0039(14) 0.0001(16) -0.0060(16)
O7 0.0198(17) 0.036(2) 0.044(2) 0.0071(15) 0.0087(15) 0.0051(17)
O8 0.0135(18) 0.026(2) 0.080(3) -0.0015(14) 0.0043(16) -0.0018(18)
O9 0.048(3) 0.056(3) 0.129(5) 0.025(2) 0.033(3) 0.012(3)
O10 0.039(3) 0.065(3) 0.162(5) 0.028(2) 0.043(3) 0.041(3)

loop_
_atom_type_symbol
_atom_type_description
_atom_type_scat_dispersion_real
_atom_type_scat_dispersion_imag
_atom_type_scat_source
C C 0.0181 0.0091 'International Tables Vol C Tables 4.2.6.8 and 6.1.1.4'
H H 0.0000 0.0000 'International Tables Vol C Tables 4.2.6.8 and 6.1.1.4'
B B 0.0090 0.0039 'International Tables Vol C Tables 4.2.6.8 and 6.1.1.4'
Co Co -2.3653 3.6143 'International Tables Vol C Tables 4.2.6.8 and 6.1.1.4'
N N 0.0311 0.0180 'International Tables Vol C Tables 4.2.6.8 and 6.1.1.4'
O O 0.0492 0.0322 'International Tables Vol C Tables 4.2.6.8 and 6.1.1.4'

loop_
_geom_angle_atom_site_label_1
_geom_angle_atom_site_label_2
_geom_angle_atom_site_label_3
_geom_angle
N3 Co1 O4 125.0(2)
N3 Co1 N1 92.28(17)
O4 Co1 N1 140.92(17)
N3 Co1 N2 90.63(17)
O4 Co1 N2 103.76(17)
N1 Co1 N2 84.99(16)
N3 Co1 O5 99.49(17)
O4 Co1 O5 56.85(16)
N1 Co1 O5 110.95(16)
N2 Co1 O5 160.54(15)
O10 Co2 N6 134.2(2)
O10 Co2 N5 93.2(2)
N6 Co2 N5 87.74(17)
O10 Co2 N4 134.0(2)
N6 Co2 N4 89.88(17)
N5 Co2 N4 102.35(16)
O10 Co2 O9 67.0(2)
N6 Co2 O9 107.68(19)
N5 Co2 O9 160.04(19)
N4 Co2 O9 90.55(18)
O10 Co2 C46 32.7(2)
N6 Co2 C46 127.60(19)
N5 Co2 C46 125.8(2)
N4 Co2 C46 115.3(2)
O9 Co2 C46 34.3(2)
C10 B1 C5 110.7(4)
C10 B1 C16 106.5(4)
C5 B1 C16 113.9(4)
C10 B1 C15 100.4(4)
C5 B1 C15 96.3(4)
C16 B1 C15 127.8(4)
C39 B2 C40 110.9(4)
C39 B2 C34 100.3(4)
C40 B2 C34 118.8(4)
C39 B2 C29 105.4(4)
C40 B2 C29 110.8(4)
C34 B2 C29 109.3(4)
C2 C1 H1A 109.5
C2 C1 H1B 109.5
H1A C1 H1B 109.5
C2 C1 H1C 109.5
H1A C1 H1C 109.5
H1B C1 H1C 109.5
C3 C2 N1 110.0(5)
C3 C2 C1 104.4(5)
N1 C2 C1 109.5(4)
C3 C2 C4 111.5(5)
N1 C2 C4 101.1(4)
C1 C2 C4 120.2(4)
C2 C3 H3A 109.5
C2 C3 H3B 109.5
H3A C3 H3B 109.5
C2 C3 H3C 109.5
H3A C3 H3C 109.5
H3B C3 H3C 109.5
O1 C4 C2 104.3(4)
O1 C4 H4A 110.9
C2 C4 H4A 110.9
O1 C4 H4B 110.9
C2 C4 H4B 110.9
H4A C4 H4B 108.9
N1 C5 O1 117.3(4)
N1 C5 B1 121.8(4)
O1 C5 B1 120.7(4)
C7 C6 H6A 109.5
C7 C6 H6B 109.5
H6A C6 H6B 109.5
C7 C6 H6C 109.5
H6A C6 H6C 109.5
H6B C6 H6C 109.5
C8 C7 N2 105.8(4)
C8 C7 C6 108.6(5)
N2 C7 C6 107.8(4)
C8 C7 C9 109.6(5)
N2 C7 C9 105.3(4)
C6 C7 C9 118.9(5)
C7 C8 H8A 109.5
C7 C8 H8B 109.5
H8A C8 H8B 109.5
C7 C8 H8C 109.5
H8A C8 H8C 109.5
H8B C8 H8C 109.5
O2 C9 C7 104.5(4)
O2 C9 H9A 110.9
C7 C9 H9A 110.9
O2 C9 H9B 110.9
C7 C9 H9B 110.9
H9A C9 H9B 108.9
N2 C10 O2 121.9(4)
N2 C10 B1 118.9(5)
O2 C10 B1 119.1(4)
C12 C11 H11A 109.5
C12 C11 H11B 109.5
H11A C11 H11B 109.5
C12 C11 H11C 109.5
H11A C11 H11C 109.5
H11B C11 H11C 109.5
C14 C12 N3 88.4(4)
C14 C12 C13 115.4(5)
N3 C12 C13 110.0(4)
C14 C12 C11 116.7(5)
N3 C12 C11 119.7(5)
C13 C12 C11 106.1(5)
C12 C13 H13A 109.5
C12 C13 H13B 109.5
H13A C13 H13B 109.5
C12 C13 H13C 109.5
H13A C13 H13C 109.5
H13B C13 H13C 109.5
C12 C14 O3 112.1(4)
C12 C14 H14A 109.2
O3 C14 H14A 109.2
C12 C14 H14B 109.2
O3 C14 H14B 109.2
H14A C14 H14B 107.9
O3 C15 N3 109.0(5)
O3 C15 B1 117.3(5)
N3 C15 B1 133.5(4)
C17 C16 C21 111.0(5)
C17 C16 B1 118.7(5)
C21 C16 B1 130.1(5)
C16 C17 C18 117.7(6)
C16 C17 H17 121.2
C18 C17 H17 121.2
C19 C18 C17 129.2(6)
C19 C18 H18 115.4
C17 C18 H18 115.4
C20 C19 C18 115.7(6)
C20 C19 H19 122.2
C18 C19 H19 122.2
C19 C20 C21 115.0(7)
C19 C20 H20 122.5
C21 C20 H20 122.5
C20 C21 C16 131.4(5)
C20 C21 H21 114.3
C16 C21 H21 114.3
O5 C22 O4 116.4(5)
O5 C22 C23 117.5(5)
O4 C22 C23 126.1(5)
C24 C23 C22 120.8(5)
C24 C23 H23A 107.1
C22 C23 H23A 107.1
C24 C23 H23B 107.1
C22 C23 H23B 107.1
H23A C23 H23B 106.8
C23 C24 H24A 109.5
C23 C24 H24B 109.5
H24A C24 H24B 109.5
C23 C24 H24C 109.5
H24A C24 H24C 109.5
H24B C24 H24C 109.5
C26 C25 H25A 109.5
C26 C25 H25B 109.5
H25A C25 H25B 109.5
C26 C25 H25C 109.5
H25A C25 H25C 109.5
H25B C25 H25C 109.5
C28 C26 C27 103.8(5)
C28 C26 C25 116.5(4)
C27 C26 C25 111.4(5)
C28 C26 N4 102.5(4)
C27 C26 N4 115.6(4)
C25 C26 N4 107.0(4)
C26 C27 H27A 109.5
C26 C27 H27B 109.5
H27A C27 H27B 109.5
C26 C27 H27C 109.5
H27A C27 H27C 109.5
H27B C27 H27C 109.5
C26 C28 O6 101.6(4)
C26 C28 H28A 111.5
O6 C28 H28A 111.5
C26 C28 H28B 111.5
O6 C28 H28B 111.5
H28A C28 H28B 109.3
N4 C29 O6 109.5(4)
N4 C29 B2 125.2(4)
O6 C29 B2 125.3(4)
C31 C30 H30A 109.5
C31 C30 H30B 109.5
H30A C30 H30B 109.5
C31 C30 H30C 109.5
H30A C30 H30C 109.5
H30B C30 H30C 109.5
C33 C31 C32 115.8(5)
C33 C31 C30 103.0(5)
C32 C31 C30 110.8(5)
C33 C31 N5 102.4(4)
C32 C31 N5 109.1(5)
C30 C31 N5 115.6(5)
C31 C32 H32A 109.5
C31 C32 H32B 109.5
H32A C32 H32B 109.5
C31 C32 H32C 109.5
H32A C32 H32C 109.5
H32B C32 H32C 109.5
C31 C33 O7 102.0(4)
C31 C33 H33A 111.4
O7 C33 H33A 111.4
C31 C33 H33B 111.4
O7 C33 H33B 111.4
H33A C33 H33B 109.2
N5 C34 O7 108.9(4)
N5 C34 B2 126.1(4)
O7 C34 B2 125.0(4)
C36 C35 H35A 109.5
C36 C35 H35B 109.5
H35A C35 H35B 109.5
C36 C35 H35C 109.5
H35A C35 H35C 109.5
H35B C35 H35C 109.5
N6 C36 C38 106.2(4)
N6 C36 C37 105.5(5)
C38 C36 C37 111.2(6)
N6 C36 C35 103.9(5)
C38 C36 C35 110.8(5)
C37 C36 C35 118.1(5)
C36 C37 H37A 109.5
C36 C37 H37B 109.5
H37A C37 H37B 109.5
C36 C37 H37C 109.5
H37A C37 H37C 109.5
H37B C37 H37C 109.5
O8 C38 C36 102.5(4)
O8 C38 H38A 111.3
C36 C38 H38A 111.3
O8 C38 H38B 111.3
C36 C38 H38B 111.3
H38A C38 H38B 109.2
N6 C39 O8 118.8(4)
N6 C39 B2 118.7(5)
O8 C39 B2 122.4(4)
C41 C40 C45 120.0
C41 C40 B2 129.8(3)
C45 C40 B2 109.9(3)
C42 C41 C40 120.0
C42 C41 H41 120.0
C40 C41 H41 120.0
C41 C42 C43 120.0
C41 C42 H42 120.0
C43 C42 H42 120.0
C42 C43 C44 120.0
C42 C43 H43 120.0
C44 C43 H43 120.0
C45 C44 C43 120.0
C45 C44 H44 120.0
C43 C44 H44 120.0
C44 C45 C40 120.0
C44 C45 H45 120.0
C40 C45 H45 120.0
O10 C46 O9 125.1(5)
O10 C46 C47 113.0(7)
O9 C46 C47 121.9(7)
O10 C46 Co2 58.8(3)
O9 C46 Co2 66.3(3)
C47 C46 Co2 171.7(7)
C48 C47 C46 110.1(9)
C48 C47 H47A 109.6
C46 C47 H47A 109.6
C48 C47 H47B 109.6
C46 C47 H47B 109.6
H47A C47 H47B 108.2
C47 C48 H48A 109.5
C47 C48 H48B 109.5
H48A C48 H48B 109.5
C47 C48 H48C 109.5
H48A C48 H48C 109.5
H48B C48 H48C 109.5
C5 N1 C2 108.0(4)
C5 N1 Co1 119.0(3)
C2 N1 Co1 131.6(3)
C10 N2 C7 103.3(4)
C10 N2 Co1 122.0(3)
C7 N2 Co1 134.6(3)
C15 N3 C12 120.1(4)
C15 N3 Co1 110.3(3)
C12 N3 Co1 127.3(3)
C29 N4 C26 111.2(4)
C29 N4 Co2 109.3(3)
C26 N4 Co2 139.2(3)
C34 N5 C31 112.0(4)
C34 N5 Co2 109.0(4)
C31 N5 Co2 137.7(3)
C39 N6 C36 103.8(4)
C39 N6 Co2 121.0(3)
C36 N6 Co2 135.1(4)
C5 O1 C4 106.3(4)
C9 O2 C10 104.6(4)
C15 O3 C14 104.2(4)
C22 O4 Co1 101.0(3)
C22 O5 Co1 85.5(4)
C29 O6 C28 112.0(4)
C34 O7 C33 112.3(4)
C38 O8 C39 105.4(4)
C46 O9 Co2 79.4(4)
C46 O10 Co2 88.6(4)

loop_
_geom_bond_atom_site_label_1
_geom_bond_atom_site_label_2
_geom_bond_distance
Co1 N3 1.836(4)
Co1 O4 1.994(4)
Co1 N1 2.138(4)
Co1 N2 2.200(4)
Co1 O5 2.410(4)
Co2 O10 2.006(4)
Co2 N6 2.030(4)
Co2 N5 2.080(4)
Co2 N4 2.102(4)
Co2 O9 2.185(5)
Co2 C46 2.345(6)
B1 C10 1.542(7)
B1 C5 1.599(8)
B1 C16 1.695(8)
B1 C15 1.757(9)
B2 C39 1.473(7)
B2 C40 1.519(6)
B2 C34 1.741(8)
B2 C29 1.764(8)
C1 C2 1.581(8)
C1 H1A 0.96
C1 H1B 0.96
C1 H1C 0.96
C2 C3 1.356(7)
C2 N1 1.480(7)
C2 C4 1.648(8)
C3 H3A 0.96
C3 H3B 0.96
C3 H3C 0.96
C4 O1 1.425(6)
C4 H4A 0.97
C4 H4B 0.97
C5 N1 1.325(6)
C5 O1 1.397(6)
C6 C7 1.593(8)
C6 H6A 0.96
C6 H6B 0.96
C6 H6C 0.96
C7 C8 1.368(7)
C7 N2 1.446(6)
C7 C9 1.663(8)
C8 H8A 0.96
C8 H8B 0.96
C8 H8C 0.96
C9 O2 1.358(6)
C9 H9A 0.97
C9 H9B 0.97
C10 N2 1.294(6)
C10 O2 1.440(6)
C11 C12 1.622(8)
C11 H11A 0.96
C11 H11B 0.96
C11 H11C 0.96
C12 C14 1.468(7)
C12 N3 1.529(7)
C12 C13 1.535(8)
C13 H13A 0.96
C13 H13B 0.96
C13 H13C 0.96
C14 O3 1.601(7)
C14 H14A 0.97
C14 H14B 0.97
C15 O3 1.227(6)
C15 N3 1.370(7)
C16 C17 1.305(8)
C16 C21 1.496(9)
C17 C18 1.473(9)
C17 H17 0.93
C18 C19 1.443(10)
C18 H18 0.93
C19 C20 1.285(9)
C19 H19 0.93
C20 C21 1.460(9)
C20 H20 0.93
C21 H21 0.93
C22 O5 1.176(6)
C22 O4 1.326(7)
C22 C23 1.614(8)
C23 C24 1.553(9)
C23 H23A 0.97
C23 H23B 0.97
C24 H24A 0.96
C24 H24B 0.96
C24 H24C 0.96
C25 C26 1.515(7)
C25 H25A 0.96
C25 H25B 0.96
C25 H25C 0.96
C26 C28 1.438(7)
C26 C27 1.503(8)
C26 N4 1.618(7)
C27 H27A 0.96
C27 H27B 0.96
C27 H27C 0.96
C28 O6 1.531(6)
C28 H28A 0.97
C28 H28B 0.97
C29 N4 1.242(6)
C29 O6 1.379(6)
C30 C31 1.507(8)
C30 H30A 0.96
C30 H30B 0.96
C30 H30C 0.96
C31 C33 1.439(7)
C31 C32 1.504(8)
C31 N5 1.622(7)
C32 H32A 0.96
C32 H32B 0.96
C32 H32C 0.96
C33 O7 1.541(6)
C33 H33A 0.97
C33 H33B 0.97
C34 N5 1.247(6)
C34 O7 1.385(6)
C35 C36 1.651(10)
C35 H35A 0.96
C35 H35B 0.96
C35 H35C 0.96
C36 N6 1.371(6)
C36 C38 1.503(8)
C36 C37 1.551(8)
C37 H37A 0.96
C37 H37B 0.96
C37 H37C 0.96
C38 O8 1.319(6)
C38 H38A 0.97
C38 H38B 0.97
C39 N6 1.218(6)
C39 O8 1.349(6)
C40 C41 1.39
C40 C45 1.39
C41 C42 1.39
C41 H41 0.93
C42 C43 1.39
C42 H42 0.93
C43 C44 1.39
C43 H43 0.93
C44 C45 1.39
C44 H44 0.93
C45 H45 0.93
C46 O10 1.266(9)
C46 O9 1.345(9)
C46 C47 1.481(9)
C47 C48 1.480(14)
C47 H47A 0.97
C47 H47B 0.97
C48 H48A 0.96
C48 H48B 0.96
C48 H48C 0.96
